data_7224164
loop_
_publ_author_name
'Oruganti, Madhavi'
'Khade, Pavan'
'Das, Uttam Kumar'
'Trivedi, Darshak R.'

_publ_section_title
;
 The hierarchies of hydrogen bonds in salts/cocrystals of isoniazid and
 its Schiff base -- a case study
;
_journal_issue 19
_journal_name_full 'RSC Adv.'
_journal_page_first 15868
_journal_paper_doi 10.1039/C5RA14951G
_journal_volume 6
_journal_year 2016
_chemical_formula_moiety 'C9 H11 N3 O, C7 H6 O4'
_chemical_formula_sum 'C16 H17 N3 O5'
_chemical_formula_weight 331.33
_chemical_name_systematic
; 
 ? 
;
_space_group_IT_number 14
_symmetry_cell_setting monoclinic
_symmetry_space_group_name_Hall '-P 2ybc'
_symmetry_space_group_name_H-M 'P 1 21/c 1'
_atom_sites_solution_hydrogens geom
_atom_sites_solution_primary direct
_atom_sites_solution_secondary difmap
_audit_creation_method SHELXL-97
_audit_update_record
;
2015-01-26 deposited with the CCDC.
2016-01-19 downloaded from the CCDC.
;
_cell_angle_alpha 90.00
_cell_angle_beta 95.0230(10)
_cell_angle_gamma 90.00
_cell_formula_units_Z 4
_cell_length_a 15.2726(7)
_cell_length_b 11.5810(5)
_cell_length_c 9.1189(4)
_cell_measurement_temperature 298(2)
_cell_volume 1606.68(12)
_computing_cell_refinement 'SMART APEX II'
_computing_data_collection 'SMART APEX II'
_computing_data_reduction 'SMART APEX SAINT'
_computing_molecular_graphics SHELXTL
_computing_publication_material 'MERCURY 2.3'
_computing_structure_refinement 'SHELXL-97 (Sheldrick, 1997)'
_computing_structure_solution 'SHELXS-97 (Sheldrick, 1990)'
_diffrn_ambient_temperature 298(2)
_diffrn_detector_area_resol_mean 3
_diffrn_measured_fraction_theta_full 1.000
_diffrn_measured_fraction_theta_max 1.000
_diffrn_measurement_device_type 'BRUKER CCD AREA'
_diffrn_measurement_method 'PHI-OMEGA SCAN'
_diffrn_radiation_monochromator graphite
_diffrn_radiation_source 'fine-focus sealed tube'
_diffrn_radiation_type MoK\a
_diffrn_radiation_wavelength 0.71073
_diffrn_reflns_av_R_equivalents 0.0305
_diffrn_reflns_av_sigmaI/netI 0.0180
_diffrn_reflns_limit_h_max 18
_diffrn_reflns_limit_h_min -18
_diffrn_reflns_limit_k_max 13
_diffrn_reflns_limit_k_min -13
_diffrn_reflns_limit_l_max 10
_diffrn_reflns_limit_l_min -10
_diffrn_reflns_number 18715
_diffrn_reflns_theta_full 24.99
_diffrn_reflns_theta_max 24.99
_diffrn_reflns_theta_min 1.34
_exptl_absorpt_coefficient_mu 0.104
_exptl_absorpt_correction_T_max 0.9907
_exptl_absorpt_correction_T_min 0.9500
_exptl_absorpt_correction_type multi-scan
_exptl_absorpt_process_details SADABS
_exptl_crystal_colour COLORLESS
_exptl_crystal_density_diffrn 1.370
_exptl_crystal_density_method 'not measured'
_exptl_crystal_description PLATE
_exptl_crystal_F_000 696
_exptl_crystal_size_max 0.50
_exptl_crystal_size_mid 0.30
_exptl_crystal_size_min 0.09
_refine_diff_density_max 0.237
_refine_diff_density_min -0.315
_refine_diff_density_rms 0.081
_refine_ls_extinction_method none
_refine_ls_goodness_of_fit_ref 1.117
_refine_ls_hydrogen_treatment mixed
_refine_ls_matrix_type full
_refine_ls_number_parameters 226
_refine_ls_number_reflns 2832
_refine_ls_number_restraints 0
_refine_ls_restrained_S_all 1.117
_refine_ls_R_factor_all 0.0589
_refine_ls_R_factor_gt 0.0415
_refine_ls_shift/su_max 0.000
_refine_ls_shift/su_mean 0.000
_refine_ls_structure_factor_coef Fsqd
_refine_ls_weighting_details 'calc w=1/[\s^2^(Fo^2^)+(0.0791P)^2^+0.2534P] where P=(Fo^2^+2Fc^2^)/3'
_refine_ls_weighting_scheme calc
_refine_ls_wR_factor_gt 0.1125
_refine_ls_wR_factor_ref 0.1425
_reflns_number_gt 2179
_reflns_number_total 2832
_reflns_threshold_expression >2sigma(I)
_cod_data_source_file c5ra14951g2.cif
_cod_data_source_block Ia
_cod_depositor_comments
;
The following automatic conversions were performed:

'_symmetry_cell_setting' value 'MONOCLINIC' changed to 'monoclinic'
according to
/usr/data/users/saulius/crontab/automatic-downloads/rss-feeds/RSC/lib/dictionaries/cif_core.dic
dictionary named 'cif_core.dic' version 2.4.2 from 2011-04-26.

'_exptl_absorpt_correction_type' value 'MULTI-SCAN' changed to
'multi-scan' according to
/usr/data/users/saulius/crontab/automatic-downloads/rss-feeds/RSC/lib/dictionaries/cif_core.dic
dictionary named 'cif_core.dic' version 2.4.2 from 2011-04-26.

Automatic conversion script
Id: cif_fix_values 4268 2015-11-12 08:31:59Z antanas 
;
_cod_original_sg_symbol_H-M P2(1)/c
_cod_database_code 7224164

loop_
_symmetry_equiv_pos_as_xyz
'x, y, z'
'-x, y+1/2, -z+1/2'
'-x, -y, -z'
'x, -y-1/2, z-1/2'

loop_
_atom_site_label
_atom_site_type_symbol
_atom_site_fract_x
_atom_site_fract_y
_atom_site_fract_z
_atom_site_U_iso_or_equiv
_atom_site_adp_type
_atom_site_occupancy
_atom_site_symmetry_multiplicity
_atom_site_calc_flag
_atom_site_refinement_flags
C1 C 0.37921(12) 0.75603(16) 0.4531(2) 0.0475(5) Uani 1 1 d .
O2 O 0.41459(9) 0.84970(12) 0.51091(17) 0.0602(4) Uani 1 1 d .
H2 H 0.4529 0.8324 0.5758 0.090 Uiso 1 1 calc R
O3 O 0.40601(10) 0.65890(12) 0.48763(17) 0.0647(4) Uani 1 1 d .
C4 C 0.30509(12) 0.77510(15) 0.3410(2) 0.0425(4) Uani 1 1 d .
C5 C 0.26615(14) 0.68100(16) 0.2633(2) 0.0502(5) Uani 1 1 d .
O6 O 0.29320(12) 0.57093(12) 0.29167(19) 0.0733(5) Uani 1 1 d .
H6 H 0.3356 0.5714 0.3534 0.110 Uiso 1 1 calc R
C7 C 0.19852(15) 0.70090(18) 0.1559(2) 0.0583(6) Uani 1 1 d .
H7 H 0.1740 0.6392 0.1014 0.070 Uiso 1 1 calc R
C8 C 0.16695(14) 0.81029(17) 0.1284(2) 0.0531(5) Uani 1 1 d .
H8 H 0.1212 0.8220 0.0557 0.064 Uiso 1 1 calc R
C9 C 0.20256(12) 0.90351(15) 0.2079(2) 0.0433(4) Uani 1 1 d .
O10 O 0.16673(9) 1.01064(11) 0.17616(15) 0.0567(4) Uani 1 1 d .
H10 H 0.1826 1.0558 0.2425 0.085 Uiso 1 1 calc R
C11 C 0.27203(11) 0.88551(15) 0.3118(2) 0.0416(4) Uani 1 1 d .
H11 H 0.2973 0.9481 0.3634 0.050 Uiso 1 1 calc R
C12 C 0.75155(12) 0.73001(15) 0.0411(2) 0.0452(5) Uani 1 1 d .
O13 O 0.75641(11) 0.63106(12) 0.08627(18) 0.0729(5) Uani 1 1 d .
N14 N 0.80614(11) 0.81312(14) 0.09355(19) 0.0494(4) Uani 1 1 d .
N15 N 0.86409(12) 0.78660(15) 0.21529(19) 0.0579(5) Uani 1 1 d .
C16 C 0.92160(12) 0.86232(18) 0.2559(2) 0.0518(5) Uani 1 1 d .
C17 C 0.93485(15) 0.97443(19) 0.1817(3) 0.0682(6) Uani 1 1 d .
H17A H 0.9392 0.9615 0.0786 0.102 Uiso 1 1 calc R
H17B H 0.9880 1.0098 0.2241 0.102 Uiso 1 1 calc R
H17C H 0.8859 1.0244 0.1943 0.102 Uiso 1 1 calc R
C18 C 0.98106(17) 0.8326(3) 0.3901(3) 0.0839(8) Uani 1 1 d .
H18A H 0.9707 0.7543 0.4182 0.126 Uiso 1 1 calc R
H18B H 0.9694 0.8835 0.4692 0.126 Uiso 1 1 calc R
H18C H 1.0412 0.8411 0.3687 0.126 Uiso 1 1 calc R
C19 C 0.68015(12) 0.76265(15) -0.07456(19) 0.0400(4) Uani 1 1 d .
C20 C 0.63745(13) 0.67434(16) -0.1545(2) 0.0480(5) Uani 1 1 d .
H20 H 0.6543 0.5979 -0.1384 0.058 Uiso 1 1 calc R
C21 C 0.56944(13) 0.70178(17) -0.2585(2) 0.0506(5) Uani 1 1 d .
H21 H 0.5415 0.6422 -0.3126 0.061 Uiso 1 1 calc R
N22 N 0.54205(10) 0.80924(14) -0.28490(19) 0.0509(4) Uani 1 1 d .
C23 C 0.58267(13) 0.89368(17) -0.2069(2) 0.0538(5) Uani 1 1 d .
H23 H 0.5637 0.9692 -0.2241 0.065 Uiso 1 1 calc R
C24 C 0.65140(12) 0.87444(16) -0.1019(2) 0.0474(5) Uani 1 1 d .
H24 H 0.6782 0.9359 -0.0500 0.057 Uiso 1 1 calc R
H14 H 0.8069(15) 0.879(2) 0.046(2) 0.066(7) Uiso 1 1 d .

loop_
_atom_site_aniso_label
_atom_site_aniso_U_11
_atom_site_aniso_U_22
_atom_site_aniso_U_33
_atom_site_aniso_U_23
_atom_site_aniso_U_13
_atom_site_aniso_U_12
C1 0.0482(11) 0.0432(11) 0.0513(11) 0.0024(9) 0.0054(9) 0.0043(9)
O2 0.0518(8) 0.0508(8) 0.0738(10) 0.0029(7) -0.0174(7) 0.0027(6)
O3 0.0690(10) 0.0482(8) 0.0750(10) 0.0094(7) -0.0043(8) 0.0140(7)
C4 0.0474(10) 0.0376(10) 0.0429(10) -0.0004(8) 0.0059(8) -0.0009(8)
C5 0.0669(13) 0.0353(10) 0.0492(12) -0.0027(8) 0.0099(10) -0.0011(9)
O6 0.1070(14) 0.0343(8) 0.0774(12) -0.0045(7) 0.0006(9) 0.0064(8)
C7 0.0784(15) 0.0463(12) 0.0489(12) -0.0113(9) -0.0023(11) -0.0143(10)
C8 0.0595(12) 0.0519(12) 0.0456(11) -0.0055(9) -0.0082(9) -0.0114(9)
C9 0.0453(10) 0.0401(10) 0.0433(10) -0.0018(8) -0.0030(8) -0.0030(8)
O10 0.0602(9) 0.0448(8) 0.0601(9) -0.0046(6) -0.0225(7) 0.0034(6)
C11 0.0427(10) 0.0364(9) 0.0444(10) -0.0033(8) -0.0032(8) -0.0034(7)
C12 0.0531(11) 0.0388(10) 0.0425(10) 0.0030(8) -0.0022(8) -0.0029(8)
O13 0.0976(12) 0.0396(8) 0.0742(10) 0.0179(7) -0.0343(9) -0.0121(8)
N14 0.0545(10) 0.0406(9) 0.0497(10) 0.0102(7) -0.0138(7) -0.0052(7)
N15 0.0583(10) 0.0600(11) 0.0515(10) 0.0128(8) -0.0162(8) -0.0042(8)
C16 0.0446(11) 0.0624(13) 0.0463(11) 0.0006(9) -0.0072(8) -0.0021(9)
C17 0.0607(13) 0.0630(14) 0.0774(16) 0.0037(11) -0.0131(12) -0.0121(11)
C18 0.0719(16) 0.112(2) 0.0624(15) 0.0173(15) -0.0250(13) -0.0159(15)
C19 0.0441(10) 0.0369(9) 0.0386(9) 0.0019(7) 0.0021(8) -0.0025(7)
C20 0.0567(11) 0.0345(9) 0.0512(11) 0.0000(8) -0.0047(9) -0.0015(8)
C21 0.0524(11) 0.0472(11) 0.0506(11) -0.0045(9) -0.0051(9) -0.0064(9)
N22 0.0436(9) 0.0523(10) 0.0554(10) 0.0038(8) -0.0037(7) 0.0008(7)
C23 0.0480(11) 0.0417(11) 0.0700(14) 0.0030(9) -0.0039(10) 0.0051(8)
C24 0.0482(10) 0.0377(10) 0.0549(12) -0.0036(8) -0.0038(9) -0.0017(8)

loop_
_atom_type_symbol
_atom_type_description
_atom_type_scat_dispersion_real
_atom_type_scat_dispersion_imag
_atom_type_scat_source
C C 0.0033 0.0016 'International Tables Vol C Tables 4.2.6.8 and 6.1.1.4'
H H 0.0000 0.0000 'International Tables Vol C Tables 4.2.6.8 and 6.1.1.4'
N N 0.0061 0.0033 'International Tables Vol C Tables 4.2.6.8 and 6.1.1.4'
O O 0.0106 0.0060 'International Tables Vol C Tables 4.2.6.8 and 6.1.1.4'

loop_
_geom_angle_atom_site_label_1
_geom_angle_atom_site_label_2
_geom_angle_atom_site_label_3
_geom_angle
O3 C1 O2 122.79(18)
O3 C1 C4 122.24(18)
O2 C1 C4 114.97(16)
C1 O2 H2 109.5
C11 C4 C5 119.09(17)
C11 C4 C1 120.94(17)
C5 C4 C1 119.97(17)
O6 C5 C7 119.24(18)
O6 C5 C4 121.64(19)
C7 C5 C4 119.12(18)
C5 O6 H6 109.5
C8 C7 C5 120.93(18)
C8 C7 H7 119.5
C5 C7 H7 119.5
C7 C8 C9 120.59(19)
C7 C8 H8 119.7
C9 C8 H8 119.7
C11 C9 O10 123.36(16)
C11 C9 C8 119.11(17)
O10 C9 C8 117.51(16)
C9 O10 H10 109.5
C9 C11 C4 121.07(17)
C9 C11 H11 119.5
C4 C11 H11 119.5
O13 C12 N14 122.67(18)
O13 C12 C19 119.65(17)
N14 C12 C19 117.64(16)
C12 N14 N15 117.41(16)
C12 N14 H14 118.9(15)
N15 N14 H14 123.5(15)
C16 N15 N14 117.03(17)
N15 C16 C17 125.95(18)
N15 C16 C18 115.67(19)
C17 C16 C18 118.38(19)
C16 C17 H17A 109.5
C16 C17 H17B 109.5
H17A C17 H17B 109.5
C16 C17 H17C 109.5
H17A C17 H17C 109.5
H17B C17 H17C 109.5
C16 C18 H18A 109.5
C16 C18 H18B 109.5
H18A C18 H18B 109.5
C16 C18 H18C 109.5
H18A C18 H18C 109.5
H18B C18 H18C 109.5
C24 C19 C20 117.96(17)
C24 C19 C12 124.30(17)
C20 C19 C12 117.67(16)
C21 C20 C19 118.85(17)
C21 C20 H20 120.6
C19 C20 H20 120.6
N22 C21 C20 123.11(18)
N22 C21 H21 118.4
C20 C21 H21 118.4
C21 N22 C23 117.84(17)
N22 C23 C24 123.01(18)
N22 C23 H23 118.5
C24 C23 H23 118.5
C23 C24 C19 119.23(18)
C23 C24 H24 120.4
C19 C24 H24 120.4

loop_
_geom_bond_atom_site_label_1
_geom_bond_atom_site_label_2
_geom_bond_distance
C1 O3 1.229(2)
C1 O2 1.303(2)
C1 C4 1.474(3)
O2 H2 0.8200
C4 C11 1.392(3)
C4 C5 1.403(3)
C5 O6 1.358(2)
C5 C7 1.379(3)
O6 H6 0.8200
C7 C8 1.371(3)
C7 H7 0.9300
C8 C9 1.385(3)
C8 H8 0.9300
C9 C11 1.375(3)
C9 O10 1.376(2)
O10 H10 0.8200
C11 H11 0.9300
C12 O13 1.218(2)
C12 N14 1.334(2)
C12 C19 1.498(3)
N14 N15 1.392(2)
N14 H14 0.87(2)
N15 C16 1.273(2)
C16 C17 1.486(3)
C16 C18 1.498(3)
C17 H17A 0.9600
C17 H17B 0.9600
C17 H17C 0.9600
C18 H18A 0.9600
C18 H18B 0.9600
C18 H18C 0.9600
C19 C24 1.383(3)
C19 C20 1.385(2)
C20 C21 1.381(3)
C20 H20 0.9300
C21 N22 1.328(2)
C21 H21 0.9300
N22 C23 1.330(2)
C23 C24 1.375(3)
C23 H23 0.9300
C24 H24 0.9300

loop_
_geom_hbond_atom_site_label_D
_geom_hbond_atom_site_label_H
_geom_hbond_atom_site_label_A
_geom_hbond_distance_DH
_geom_hbond_distance_HA
_geom_hbond_distance_DA
_geom_hbond_angle_DHA
_geom_hbond_site_symmetry_A
O2 H2 N22 0.82 1.80 2.616(2) 173.9 1_556
O10 H10 O13 0.82 1.95 2.7515(18) 164.7 2_655
